data_7031361
loop_
_publ_author_name
'Chen, Mingwei'
'Wang, Yuzhong'
'Gilliard, Robert J.'
Jr,
'Wei, Pingrong'
'Schwartz, Nichole A.'
'Robinson, Gregory H.'

_publ_section_title
;
 Synthesis and molecular structure of an abnormal carbene-gallium chloride
 complex.
;
_journal_issue 38
_journal_name_full 'Dalton transactions (Cambridge, England : 2003)'
_journal_page_first 14211
_journal_page_last 14214
_journal_paper_doi 10.1039/c4dt00933a
_journal_volume 43
_journal_year 2014
_chemical_formula_sum 'C69 H98 B2 Cl6 Ga2 N4'
_chemical_formula_weight 1357.27
_chemical_name_systematic
;
 ?
;
_space_group_crystal_system monoclinic
_space_group_IT_number 14
_space_group_name_Hall '-P 2ybc'
_space_group_name_H-M_alt 'P 1 21/c 1'
_symmetry_space_group_name_Hall '-P 2ybc'
_symmetry_space_group_name_H-M 'P 1 21/c 1'
_atom_sites_solution_hydrogens geom
_audit_creation_method SHELXL-2013
_cell_angle_alpha 90
_cell_angle_beta 102.730(3)
_cell_angle_gamma 90
_cell_formula_units_Z 2
_cell_length_a 9.4189(15)
_cell_length_b 20.580(3)
_cell_length_c 19.841(3)
_cell_measurement_reflns_used 7000
_cell_measurement_temperature 296(2)
_cell_measurement_theta_max 22.78
_cell_measurement_theta_min 2.22
_cell_volume 3751.5(10)
_computing_cell_refinement 'Bruker SAINT'
_computing_data_collection 'Bruker APEX2'
_computing_data_reduction 'Bruker SAINT'
_computing_molecular_graphics 'Bruker SHELXTL'
_computing_publication_material 'Bruker SHELXTL'
_computing_structure_refinement 'SHELXL-2013 (Sheldrick, 2013)'
_computing_structure_solution 'SHELXS-97 (Sheldrick 2008)'
_diffrn_ambient_temperature 296(2)
_diffrn_measured_fraction_theta_full 0.999
_diffrn_measured_fraction_theta_max 0.999
_diffrn_measurement_device_type 'Bruker SMART APEX-II CCD'
_diffrn_measurement_method 'OMEGA SCAN'
_diffrn_radiation_type MoK\a
_diffrn_radiation_wavelength 0.71073
_diffrn_reflns_av_R_equivalents 0.0555
_diffrn_reflns_av_unetI/netI 0.0384
_diffrn_reflns_Laue_measured_fraction_full 0.999
_diffrn_reflns_Laue_measured_fraction_max 0.999
_diffrn_reflns_limit_h_max 11
_diffrn_reflns_limit_h_min -11
_diffrn_reflns_limit_k_max 25
_diffrn_reflns_limit_k_min -25
_diffrn_reflns_limit_l_max 24
_diffrn_reflns_limit_l_min -24
_diffrn_reflns_number 43722
_diffrn_reflns_point_group_measured_fraction_full 0.999
_diffrn_reflns_point_group_measured_fraction_max 0.999
_diffrn_reflns_theta_full 25.242
_diffrn_reflns_theta_max 26.022
_diffrn_reflns_theta_min 2.105
_exptl_absorpt_coefficient_mu 0.971
_exptl_absorpt_correction_T_max 0.7454
_exptl_absorpt_correction_T_min 0.5911
_exptl_absorpt_correction_type multi-scan
_exptl_absorpt_process_details 'BRUKER SADABS'
_exptl_crystal_colour colorless
_exptl_crystal_density_diffrn 1.202
_exptl_crystal_description plate
_exptl_crystal_F_000 1428
_exptl_crystal_size_max 0.280
_exptl_crystal_size_mid 0.180
_exptl_crystal_size_min 0.100
_refine_diff_density_max 1.068
_refine_diff_density_min -0.361
_refine_diff_density_rms 0.079
_refine_ls_extinction_method none
_refine_ls_goodness_of_fit_ref 1.055
_refine_ls_hydrogen_treatment constr
_refine_ls_matrix_type full
_refine_ls_number_parameters 431
_refine_ls_number_reflns 7389
_refine_ls_number_restraints 55
_refine_ls_restrained_S_all 1.065
_refine_ls_R_factor_all 0.0994
_refine_ls_R_factor_gt 0.0602
_refine_ls_shift/su_max 0.001
_refine_ls_shift/su_mean 0.000
_refine_ls_structure_factor_coef Fsqd
_refine_ls_weighting_details 'w=1/[\s^2^(Fo^2^)+(0.1043P)^2^+0.9159P] where P=(Fo^2^+2Fc^2^)/3'
_refine_ls_weighting_scheme calc
_refine_ls_wR_factor_gt 0.1670
_refine_ls_wR_factor_ref 0.1940
_reflns_Friedel_coverage 0.000
_reflns_number_gt 4510
_reflns_number_total 7389
_reflns_threshold_expression 'I > 2\s(I)'
_cod_data_source_file c4dt00933a2.cif
_cod_data_source_block j1
_cod_depositor_comments 'Adding full bibliography for 7031359--7031361.cif.'
_cod_original_cell_volume 3751.4(10)
_cod_database_code 7031361
_shelx_space_group_comment
;
The symmetry employed for this shelxl refinement is uniquely defined
by the following loop, which should always be used as a source of
symmetry information in preference to the above space-group names.
They are only intended as comments.
;
_shelx_estimated_absorpt_t_min 0.773
_shelx_estimated_absorpt_t_max 0.909
_shelxl_version_number 2013-4

loop_
_space_group_symop_operation_xyz
'x, y, z'
'-x, y+1/2, -z+1/2'
'-x, -y, -z'
'x, -y-1/2, z-1/2'

loop_
_atom_site_label
_atom_site_type_symbol
_atom_site_fract_x
_atom_site_fract_y
_atom_site_fract_z
_atom_site_U_iso_or_equiv
_atom_site_adp_type
_atom_site_occupancy
_atom_site_site_symmetry_order
_atom_site_calc_flag
_atom_site_refinement_flags_posn
_atom_site_refinement_flags_adp
_atom_site_refinement_flags_occupancy
_atom_site_disorder_assembly
_atom_site_disorder_group
Ga1 Ga 0.01513(18) 0.75284(8) 0.25315(8) 0.0618(6) Uani 0.686(9) 1 d D U P A 1
Cl1 Cl 0.1798(5) 0.68144(16) 0.25693(19) 0.1295(14) Uani 0.686(9) 1 d D U P A 1
Cl2 Cl 0.1101(7) 0.8475(3) 0.2715(5) 0.0913(15) Uani 0.686(9) 1 d D U P A 1
Cl3 Cl -0.1006(5) 0.7321(2) 0.33481(16) 0.1224(13) Uani 0.686(9) 1 d D U P A 1
Ga1' Ga 0.0226(6) 0.7534(2) 0.2491(3) 0.123(3) Uani 0.314(9) 1 d D U P A 2
Cl1' Cl 0.2166(13) 0.7075(11) 0.2267(13) 0.318(9) Uani 0.314(9) 1 d D U P A 2
Cl2' Cl 0.098(2) 0.8492(5) 0.2832(12) 0.105(5) Uani 0.314(9) 1 d D U P A 2
Cl3' Cl -0.028(2) 0.7043(8) 0.3335(6) 0.276(8) Uani 0.314(9) 1 d D U P A 2
N1 N -0.1943(3) 0.69460(12) 0.13048(13) 0.0523(7) Uani 1 1 d . . . . .
N2 N -0.2239(3) 0.79769(12) 0.13089(13) 0.0519(7) Uani 1 1 d . . . . .
C1 C -0.1413(4) 0.74960(13) 0.16426(17) 0.0503(8) Uani 1 1 d . . . . .
C2 C -0.3087(4) 0.70922(16) 0.07756(17) 0.0591(9) Uani 1 1 d . . . . .
H2 H -0.3629 0.6791 0.0475 0.071 Uiso 1 1 calc R U . . .
C3 C -0.3313(4) 0.77404(16) 0.07540(18) 0.0578(8) Uani 1 1 d . . . . .
C4 C -0.2010(4) 0.86672(15) 0.14589(18) 0.0587(9) Uani 1 1 d . . . . .
C5 C -0.1115(5) 0.89962(18) 0.1098(2) 0.0723(11) Uani 1 1 d . . . . .
C6 C -0.0966(6) 0.9663(2) 0.1215(2) 0.0974(16) Uani 1 1 d . . . . .
H6 H -0.0378 0.9903 0.0988 0.117 Uiso 1 1 calc R U . . .
C7 C -0.1663(7) 0.9966(2) 0.1655(3) 0.109(2) Uani 1 1 d . . . . .
H7 H -0.1548 1.0412 0.1723 0.130 Uiso 1 1 calc R U . . .
C8 C -0.2529(6) 0.9631(2) 0.2001(2) 0.0933(15) Uani 1 1 d . . . . .
H8 H -0.3001 0.9855 0.2296 0.112 Uiso 1 1 calc R U . . .
C9 C -0.2725(4) 0.89552(19) 0.1923(2) 0.0716(11) Uani 1 1 d . . . . .
C10 C -0.3632(5) 0.8587(3) 0.2325(3) 0.0957(15) Uani 1 1 d . . . . .
H10 H -0.3411 0.8124 0.2296 0.115 Uiso 1 1 calc R U . . .
C11 C -0.3273(10) 0.8780(4) 0.3081(3) 0.174(3) Uani 1 1 d . . . . .
H11A H -0.3864 0.8533 0.3326 0.261 Uiso 1 1 calc R U . . .
H11B H -0.3463 0.9235 0.3122 0.261 Uiso 1 1 calc R U . . .
H11C H -0.2264 0.8693 0.3275 0.261 Uiso 1 1 calc R U . . .
C12 C -0.5243(7) 0.8679(6) 0.2037(5) 0.223(5) Uani 1 1 d . . . . .
H12A H -0.5781 0.8437 0.2311 0.334 Uiso 1 1 calc R U . . .
H12B H -0.5489 0.8526 0.1569 0.334 Uiso 1 1 calc R U . . .
H12C H -0.5481 0.9132 0.2049 0.334 Uiso 1 1 calc R U . . .
C13 C -0.0349(6) 0.8667(2) 0.0595(3) 0.0967(15) Uani 1 1 d . . . . .
H13 H -0.0647 0.8209 0.0566 0.116 Uiso 1 1 calc R U . . .
C14 C 0.1263(7) 0.8682(6) 0.0848(4) 0.226(6) Uani 1 1 d . . . . .
H14A H 0.1518 0.8492 0.1301 0.339 Uiso 1 1 calc R U . . .
H14B H 0.1596 0.9124 0.0869 0.339 Uiso 1 1 calc R U . . .
H14C H 0.1712 0.8439 0.0538 0.339 Uiso 1 1 calc R U . . .
C15 C -0.0736(11) 0.8939(4) -0.0121(3) 0.176(3) Uani 1 1 d . . . . .
H15A H -0.1773 0.8931 -0.0287 0.264 Uiso 1 1 calc R U . . .
H15B H -0.0286 0.8683 -0.0421 0.264 Uiso 1 1 calc R U . . .
H15C H -0.0395 0.9379 -0.0117 0.264 Uiso 1 1 calc R U . . .
C16 C -0.1327(4) 0.62942(15) 0.14205(17) 0.0570(9) Uani 1 1 d . . . . .
C17 C -0.0273(4) 0.61266(18) 0.10580(19) 0.0673(10) Uani 1 1 d . . . . .
C18 C 0.0281(5) 0.5497(2) 0.1160(2) 0.0872(13) Uani 1 1 d . . . . .
H18 H 0.0996 0.5363 0.0934 0.105 Uiso 1 1 calc R U . . .
C19 C -0.0211(6) 0.5076(2) 0.1588(3) 0.0935(15) Uani 1 1 d . . . . .
H19 H 0.0176 0.4659 0.1646 0.112 Uiso 1 1 calc R U . . .
C20 C -0.1242(6) 0.52486(19) 0.1927(2) 0.0849(13) Uani 1 1 d . . . . .
H20 H -0.1553 0.4948 0.2214 0.102 Uiso 1 1 calc R U . . .
C21 C -0.1863(4) 0.58754(16) 0.18578(18) 0.0642(10) Uani 1 1 d . . . . .
C22 C -0.3057(5) 0.6063(2) 0.2216(2) 0.0790(12) Uani 1 1 d . . . . .
H22 H -0.3050 0.6537 0.2261 0.095 Uiso 1 1 calc R U . . .
C23 C -0.4555(6) 0.5861(3) 0.1774(3) 0.1155(17) Uani 1 1 d . . . . .
H23A H -0.4684 0.6050 0.1322 0.173 Uiso 1 1 calc R U . . .
H23B H -0.5310 0.6013 0.1990 0.173 Uiso 1 1 calc R U . . .
H23C H -0.4603 0.5397 0.1735 0.173 Uiso 1 1 calc R U . . .
C24 C -0.2855(7) 0.5772(3) 0.2943(2) 0.123(2) Uani 1 1 d . . . . .
H24A H -0.3626 0.5919 0.3152 0.185 Uiso 1 1 calc R U . . .
H24B H -0.1936 0.5908 0.3220 0.185 Uiso 1 1 calc R U . . .
H24C H -0.2878 0.5306 0.2913 0.185 Uiso 1 1 calc R U . . .
C25 C 0.0230(5) 0.6578(2) 0.0559(3) 0.0920(14) Uani 1 1 d . . . . .
H25 H -0.0099 0.7018 0.0638 0.110 Uiso 1 1 calc R U . . .
C26 C 0.1893(7) 0.6592(4) 0.0668(4) 0.173(3) Uani 1 1 d . . . . .
H26A H 0.2165 0.6885 0.0341 0.260 Uiso 1 1 calc R U . . .
H26B H 0.2243 0.6164 0.0602 0.260 Uiso 1 1 calc R U . . .
H26C H 0.2314 0.6737 0.1128 0.260 Uiso 1 1 calc R U . . .
C27 C -0.0441(8) 0.6392(4) -0.0176(3) 0.142(3) Uani 1 1 d . . . . .
H27A H -0.0126 0.6691 -0.0485 0.213 Uiso 1 1 calc R U . . .
H27B H -0.1483 0.6408 -0.0249 0.213 Uiso 1 1 calc R U . . .
H27C H -0.0144 0.5960 -0.0264 0.213 Uiso 1 1 calc R U . . .
B1 B -0.4498(5) 0.8109(2) 0.0201(2) 0.0745(13) Uani 1 1 d . . . . .
C28 C -0.4831(10) 0.7641(4) -0.0939(5) 0.174(3) Uani 1 1 d . . . . .
H28A H -0.5411 0.7377 -0.1294 0.262 Uiso 1 1 calc R U . . .
H28B H -0.3876 0.7455 -0.0799 0.262 Uiso 1 1 calc R U . . .
H28C H -0.4756 0.8072 -0.1113 0.262 Uiso 1 1 calc R U . . .
C29 C -0.5504(7) 0.7668(3) -0.0354(3) 0.1118(19) Uani 1 1 d . . . . .
H29A H -0.5582 0.7236 -0.0170 0.134 Uiso 1 1 calc R U . . .
H29B H -0.6472 0.7854 -0.0488 0.134 Uiso 1 1 calc R U . . .
C30 C -0.5784(8) 0.9167(3) -0.0390(3) 0.160(3) Uani 1 1 d . . . . .
H30A H -0.5765 0.9628 -0.0315 0.240 Uiso 1 1 calc R U . . .
H30B H -0.6749 0.9005 -0.0411 0.240 Uiso 1 1 calc R U . . .
H30C H -0.5506 0.9074 -0.0817 0.240 Uiso 1 1 calc R U . . .
C31 C -0.4738(6) 0.8841(2) 0.0195(3) 0.124(2) Uani 1 1 d . . . . .
H31A H -0.3796 0.9044 0.0226 0.149 Uiso 1 1 calc R U . . .
H31B H -0.5045 0.8950 0.0616 0.149 Uiso 1 1 calc R U . . .
C32 C -0.4439(13) 0.4639(6) 0.0380(7) 0.117(6) Uani 0.5 1 d DG . P B -1
C33 C -0.3702(12) 0.5115(6) 0.0096(8) 0.084(4) Uani 0.5 1 d G . P B -1
H33 H -0.2690 0.5118 0.0195 0.100 Uiso 0.5 1 calc R U P B -1
C34A C -0.448(2) 0.5585(5) -0.0338(8) 0.156(9) Uani 0.5 1 d G . P B -1
H34A H -0.3984 0.5903 -0.0529 0.187 Uiso 0.5 1 calc R U P B -1
C32A C -0.599(2) 0.5579(9) -0.0487(10) 0.170(13) Uani 0.5 1 d G . P B -1
H32A H -0.6509 0.5894 -0.0777 0.204 Uiso 0.5 1 calc R U P B -1
C33A C -0.6728(12) 0.5104(11) -0.0202(11) 0.199(17) Uani 0.5 1 d G . P B -1
H33A H -0.7740 0.5100 -0.0301 0.238 Uiso 0.5 1 calc R U P B -1
C34 C -0.5952(13) 0.4634(9) 0.0232(9) 0.192(13) Uani 0.5 1 d G . P B -1
H34 H -0.6445 0.4316 0.0422 0.231 Uiso 0.5 1 calc R U P B -1
C35 C -0.365(3) 0.4149(10) 0.0854(12) 0.205(13) Uani 0.5 1 d D . P B -1
H35A H -0.4328 0.3858 0.0991 0.308 Uiso 0.5 1 calc R U P B -1
H35B H -0.3077 0.4360 0.1256 0.308 Uiso 0.5 1 calc R U P B -1
H35C H -0.3016 0.3909 0.0626 0.308 Uiso 0.5 1 calc R U P B -1

loop_
_atom_site_aniso_label
_atom_site_aniso_U_11
_atom_site_aniso_U_22
_atom_site_aniso_U_33
_atom_site_aniso_U_23
_atom_site_aniso_U_13
_atom_site_aniso_U_12
Ga1 0.0788(10) 0.0431(9) 0.0530(7) -0.0027(6) -0.0086(7) 0.0007(6)
Cl1 0.123(2) 0.0830(15) 0.140(2) -0.0314(15) -0.0639(15) 0.0468(14)
Cl2 0.094(2) 0.063(2) 0.099(3) -0.0126(15) -0.0177(18) -0.0203(16)
Cl3 0.170(3) 0.137(3) 0.0559(14) 0.0034(14) 0.0149(17) -0.0431(19)
Ga1' 0.136(4) 0.049(2) 0.126(4) -0.0057(19) -0.096(3) 0.008(2)
Cl1' 0.130(7) 0.276(16) 0.46(2) -0.259(13) -0.115(8) 0.107(9)
Cl2' 0.150(9) 0.049(4) 0.093(6) -0.016(3) -0.021(5) 0.003(4)
Cl3' 0.426(17) 0.187(11) 0.124(6) 0.093(6) -0.137(7) -0.182(11)
N1 0.0651(17) 0.0350(13) 0.0494(15) 0.0004(11) -0.0033(13) 0.0014(11)
N2 0.0583(16) 0.0361(13) 0.0549(16) 0.0023(11) -0.0016(12) 0.0020(11)
C1 0.0567(19) 0.0348(15) 0.0535(18) 0.0009(13) -0.0006(15) 0.0007(13)
C2 0.067(2) 0.0458(18) 0.0535(19) 0.0001(14) -0.0100(16) -0.0015(15)
C3 0.061(2) 0.0454(17) 0.057(2) 0.0007(15) -0.0076(16) -0.0009(15)
C4 0.070(2) 0.0362(16) 0.059(2) 0.0032(15) -0.0091(17) 0.0020(15)
C5 0.086(3) 0.053(2) 0.066(2) 0.0146(18) -0.009(2) -0.0106(19)
C6 0.137(4) 0.052(2) 0.081(3) 0.017(2) -0.024(3) -0.026(2)
C7 0.165(5) 0.043(2) 0.088(4) 0.000(2) -0.039(3) -0.003(3)
C8 0.122(4) 0.054(2) 0.086(3) -0.015(2) -0.014(3) 0.023(2)
C9 0.076(3) 0.059(2) 0.069(2) -0.0101(19) -0.006(2) 0.0160(19)
C10 0.087(3) 0.093(3) 0.112(4) -0.024(3) 0.034(3) 0.005(3)
C11 0.251(10) 0.172(7) 0.114(5) -0.023(5) 0.074(6) -0.039(6)
C12 0.089(5) 0.352(15) 0.228(10) 0.036(9) 0.036(6) 0.019(6)
C13 0.110(4) 0.085(3) 0.099(4) 0.023(3) 0.032(3) -0.021(3)
C14 0.103(5) 0.454(18) 0.125(6) 0.000(8) 0.031(5) 0.007(8)
C15 0.284(10) 0.159(7) 0.078(4) 0.002(4) 0.027(5) -0.012(7)
C16 0.069(2) 0.0391(16) 0.0551(19) -0.0006(14) -0.0039(17) 0.0078(15)
C17 0.073(2) 0.058(2) 0.066(2) -0.0034(18) 0.0048(19) 0.0092(18)
C18 0.091(3) 0.076(3) 0.088(3) -0.013(2) 0.005(2) 0.027(2)
C19 0.120(4) 0.056(3) 0.091(3) 0.000(2) -0.006(3) 0.031(3)
C20 0.127(4) 0.044(2) 0.071(3) 0.0091(19) -0.003(3) 0.002(2)
C21 0.090(3) 0.0417(17) 0.0522(19) -0.0015(15) -0.0039(18) -0.0016(17)
C22 0.110(3) 0.058(2) 0.071(3) 0.0024(19) 0.024(2) -0.009(2)
C23 0.103(4) 0.126(5) 0.121(4) -0.003(4) 0.033(3) -0.002(3)
C24 0.190(6) 0.106(4) 0.081(3) 0.014(3) 0.044(4) -0.018(4)
C25 0.089(3) 0.093(3) 0.102(4) -0.001(3) 0.037(3) 0.009(3)
C26 0.104(5) 0.232(9) 0.195(8) 0.026(6) 0.057(5) -0.015(5)
C27 0.182(7) 0.165(7) 0.079(4) 0.021(4) 0.030(4) -0.005(5)
B1 0.078(3) 0.066(3) 0.067(3) 0.007(2) -0.013(2) 0.005(2)
C28 0.194(9) 0.184(8) 0.132(6) -0.025(5) 0.007(6) 0.042(6)
C29 0.125(4) 0.082(3) 0.102(4) 0.003(3) -0.033(3) 0.016(3)
C30 0.199(7) 0.077(4) 0.151(5) 0.016(3) -0.075(5) 0.038(4)
C31 0.140(5) 0.063(3) 0.130(4) 0.010(3) -0.056(4) 0.013(3)
C32 0.135(17) 0.121(12) 0.102(11) -0.053(9) 0.041(10) -0.024(12)
C33 0.070(8) 0.068(6) 0.114(11) -0.019(7) 0.023(7) -0.025(7)
C34A 0.138(16) 0.166(17) 0.19(2) -0.065(14) 0.089(16) -0.080(15)
C32A 0.19(3) 0.16(3) 0.17(3) -0.09(2) 0.04(2) 0.00(2)
C33A 0.16(2) 0.24(4) 0.18(2) -0.13(2) -0.020(16) 0.041(19)
C34 0.134(13) 0.27(3) 0.147(18) -0.140(19) -0.035(14) 0.039(18)
C35 0.34(4) 0.092(12) 0.18(2) -0.010(12) 0.04(2) -0.018(15)

loop_
_atom_type_symbol
_atom_type_description
_atom_type_scat_dispersion_real
_atom_type_scat_dispersion_imag
_atom_type_scat_source
C C 0.0033 0.0016 'International Tables Vol C Tables 4.2.6.8 and 6.1.1.4'
H H 0.0000 0.0000 'International Tables Vol C Tables 4.2.6.8 and 6.1.1.4'
B B 0.0013 0.0007 'International Tables Vol C Tables 4.2.6.8 and 6.1.1.4'
N N 0.0061 0.0033 'International Tables Vol C Tables 4.2.6.8 and 6.1.1.4'
Cl Cl 0.1484 0.1585 'International Tables Vol C Tables 4.2.6.8 and 6.1.1.4'
Ga Ga 0.2307 1.6083 'International Tables Vol C Tables 4.2.6.8 and 6.1.1.4'

loop_
_geom_angle_atom_site_label_1
_geom_angle_atom_site_label_2
_geom_angle_atom_site_label_3
_geom_angle
C1 Ga1 Cl3 104.61(16)
C1 Ga1 Cl1 113.03(15)
Cl3 Ga1 Cl1 108.53(15)
C1 Ga1 Cl2 111.9(2)
Cl3 Ga1 Cl2 108.1(3)
Cl1 Ga1 Cl2 110.4(2)
Cl1' Ga1' C1 109.5(4)
Cl1' Ga1' Cl2' 103.0(7)
C1 Ga1' Cl2' 115.9(5)
Cl1' Ga1' Cl3' 107.6(6)
C1 Ga1' Cl3' 112.3(4)
Cl2' Ga1' Cl3' 108.0(7)
C1 N1 C2 109.9(3)
C1 N1 C16 126.9(3)
C2 N1 C16 122.9(3)
C1 N2 C3 111.7(3)
C1 N2 C4 125.1(3)
C3 N2 C4 123.0(3)
N2 C1 N1 105.2(3)
N2 C1 Ga1 129.4(2)
N1 C1 Ga1 125.0(2)
N2 C1 Ga1' 129.6(2)
N1 C1 Ga1' 125.2(2)
N1 C2 C3 109.6(3)
C2 C3 N2 103.6(3)
C2 C3 B1 125.5(3)
N2 C3 B1 130.9(3)
C9 C4 C5 124.7(3)
C9 C4 N2 118.7(3)
C5 C4 N2 116.5(3)
C6 C5 C4 116.2(4)
C6 C5 C13 120.5(4)
C4 C5 C13 123.4(3)
C7 C6 C5 121.1(5)
C6 C7 C8 121.3(4)
C7 C8 C9 121.5(5)
C4 C9 C8 115.1(4)
C4 C9 C10 123.7(4)
C8 C9 C10 121.2(4)
C9 C10 C11 111.5(5)
C9 C10 C12 112.3(5)
C11 C10 C12 109.1(6)
C14 C13 C15 109.2(6)
C14 C13 C5 111.5(5)
C15 C13 C5 114.0(5)
C21 C16 C17 124.5(3)
C21 C16 N1 118.7(3)
C17 C16 N1 116.8(3)
C16 C17 C18 116.2(4)
C16 C17 C25 123.3(3)
C18 C17 C25 120.4(4)
C19 C18 C17 121.0(4)
C20 C19 C18 121.6(4)
C19 C20 C21 121.4(4)
C16 C21 C20 115.3(4)
C16 C21 C22 123.1(3)
C20 C21 C22 121.6(4)
C24 C22 C21 113.1(4)
C24 C22 C23 109.7(4)
C21 C22 C23 110.3(3)
C17 C25 C27 110.7(4)
C17 C25 C26 112.2(5)
C27 C25 C26 109.8(5)
C31 B1 C3 124.2(4)
C31 B1 C29 119.9(4)
C3 B1 C29 115.8(4)
C28 C29 B1 106.4(6)
B1 C31 C30 121.1(5)
C33 C32 C34 120.0
C33 C32 C35 121.0(15)
C34 C32 C35 118.9(15)
C34A C33 C32 120.0
C33 C34A C32A 120.0
C34A C32A C33A 120.0
C32A C33A C34 120.0
C33A C34 C32 120.0

loop_
_geom_bond_atom_site_label_1
_geom_bond_atom_site_label_2
_geom_bond_distance
Ga1 C1 2.035(4)
Ga1 Cl3 2.185(3)
Ga1 Cl1 2.126(3)
Ga1 Cl2 2.141(4)
Ga1' Cl1' 2.189(10)
Ga1' C1 2.019(5)
Ga1' Cl2' 2.154(11)
Ga1' Cl3' 2.100(10)
N1 C1 1.354(4)
N1 C2 1.362(4)
N1 C16 1.459(4)
N2 C1 1.341(4)
N2 C3 1.408(4)
N2 C4 1.458(4)
C2 C3 1.350(5)
C3 B1 1.576(5)
C4 C9 1.388(5)
C4 C5 1.396(5)
C5 C6 1.393(6)
C5 C13 1.513(6)
C6 C7 1.355(7)
C7 C8 1.363(7)
C8 C9 1.408(6)
C9 C10 1.496(6)
C10 C11 1.517(7)
C10 C12 1.511(8)
C13 C14 1.491(8)
C13 C15 1.497(7)
C16 C21 1.394(5)
C16 C17 1.392(5)
C17 C18 1.394(5)
C17 C25 1.508(6)
C18 C19 1.364(6)
C19 C20 1.347(7)
C20 C21 1.410(5)
C21 C22 1.507(6)
C22 C24 1.536(6)
C22 C23 1.544(6)
C25 C27 1.506(7)
C25 C26 1.534(8)
B1 C31 1.524(6)
B1 C29 1.572(7)
C28 C29 1.441(9)
C30 C31 1.503(6)
C32 C33 1.3900
C32 C34 1.3900
C32 C35 1.466(16)
C33 C34A 1.3900
C34A C32A 1.3900
C32A C33A 1.3900
C33A C34 1.3900
